data_2003838
loop_
_publ_author_name
'Mansilla-Koblavi, F.'
'Tenon, J. A.'
'Toure, S.'
'Ebby, N.'
'Lapasset, J.'
'Carles, M.'

_publ_section_title
;
 Une Serie de <i>N</i>-(2,3-Dihydroxybenzilidene)amines: Manifestation
 d'Equilibres Tautom\`eres
;
_journal_issue 8
_journal_name_full 'Acta Crystallographica Section C'
_journal_page_first 1595
_journal_page_last 1602
_journal_paper_doi 10.1107/S0108270194002945
_journal_volume 51
_journal_year 1995
_chemical_compound_source synthesis
_chemical_formula_sum 'C10 H11 N O2'
_chemical_formula_weight 177.3
_space_group_IT_number 2
_space_group_name_Hall '-P 1'
_space_group_name_H-M_alt 'P -1'
_symmetry_cell_setting triclinic
_symmetry_space_group_name_Hall '-P 1'
_symmetry_space_group_name_H-M 'P -1'
_atom_type_scat_source SHELX76
_cell_angle_alpha 96.08(8)
_cell_angle_beta 105.80(8)
_cell_angle_gamma 77.30(10)
_cell_formula_units_Z 6
_cell_length_a 9.80(2)
_cell_length_b 15.88(5)
_cell_length_c 9.38(2)
_cell_measurement_reflns_used 20
_cell_measurement_temperature 100
_cell_measurement_theta_max 50.35
_cell_measurement_theta_min 23.2
_cell_volume 1369(6)
_diffrn_measurement_device CAD-3
_diffrn_measurement_method \q/2\q
_diffrn_radiation_type CuK\a
_diffrn_radiation_wavelength 1.5428
_diffrn_reflns_limit_h_max 16
_diffrn_reflns_limit_h_min -10
_diffrn_reflns_limit_k_max 16
_diffrn_reflns_limit_k_min -17
_diffrn_reflns_limit_l_max 10
_diffrn_reflns_limit_l_min 0
_diffrn_reflns_number 3565
_diffrn_reflns_theta_max 56
_diffrn_standards_decay_% 0
_diffrn_standards_interval_count 60
_diffrn_standards_number '1 (\=3,\=11,7)'
_exptl_absorpt_coefficient_mu 0.234
_exptl_absorpt_correction_type none
_exptl_crystal_colour yellow
_exptl_crystal_density_diffrn 1.29
_exptl_crystal_description prisme
_exptl_crystal_size_max 0.4
_exptl_crystal_size_mid 0.2
_exptl_crystal_size_min 0.2
_refine_diff_density_max 0.579
_refine_diff_density_min -0.166
_refine_ls_extinction_method none
_refine_ls_goodness_of_fit_obs 1.22
_refine_ls_hydrogen_treatment noref
_refine_ls_number_parameters 352
_refine_ls_number_reflns 2932
_refine_ls_R_factor_obs 0.066
_refine_ls_shift/esd_max 0.398
_refine_ls_structure_factor_coef F
_refine_ls_weighting_scheme unit
_refine_ls_wR_factor_obs 0.066
_reflns_number_observed 2932
_reflns_number_total 3565
_reflns_observed_criterion I>2.5\s(I)
_cod_data_source_file pa1059.cif
_cod_data_source_block pa1059e
_cod_original_cell_volume 1368(2)
_cod_original_formula_sum 'C10 H11 N1 O2'
_cod_database_code 2003838

loop_
_space_group_symop_id
_space_group_symop_operation_xyz
1 x,y,z
2 -x,-y,-z

loop_
_atom_site_label
_atom_site_fract_x
_atom_site_fract_y
_atom_site_fract_z
_atom_site_B_iso_or_equiv
C(1A) .6180(4) .1992(3) .9042(4) 2.5(4)
C(2A) .6404(4) .1920(3) .7610(4) 1.9(3)
C(3A) .7774(4) .1557(3) .7393(4) 2.0(3)
C(4A) .8890(4) .1248(3) .8585(5) 3.0(4)
C(5A) .8681(5) .1321(4) 1.0012(5) 4.6(5)
C(6A) .7344(5) .1696(4) 1.0238(5) 3.9(6)
C(7A) .4760(4) .2392(3) .9295(4) 2.6(4)
C(8A) .2313(4) .3014(3) .8587(5) 3.0(4)
C(9A) .1194(5) .3588(3) .7481(5) 3.4(4)
C(10A) .0979(4) .2697(3) .7634(5) 3.1(4)
N(A) .3661(3) .2639(2) .8222(4) 2.7(3)
O(2A) .5314(3) .2189(2) .6395(3) 2.8(3)
O(3A) .8017(3) .1485(2) .6008(3) 2.3(3)
C(1B) .4548(5) .5014(3) .6697(5) 2.7(4)
C(2B) .4610(5) .5900(3) .6897(4) 2.5(4)
C(3B) .3497(4) .6490(3) .5983(4) 2.1(3)
C(4B) .2372(5) .6203(3) .4952(4) 2.5(4)
C(5B) .2309(5) .5324(3) .4758(5) 2.9(4)
C(6B) .3402(5) .4734(3) .5623(5) 2.9(4)
C(7B) .5666(6) .4394(3) .7626(5) 3.4(4)
C(8B) .7756(7) .4016(4) .9580(6) 5.2(5)
C(9B) .9061(9) .4204(5) 1.0289(8) 7.9(8)
C(10B) .8114(7) .4208(5) 1.1204 7.8(7)
N(B) .6693(5) .4644(3) .8668(4) 3.7(4)
O(2B) .5677(3) .6202(2) .7901(3) 2.9(2)
O(3B) .3524(3) .7360(2) .6179(3) 2.3(2)
C(1C) .7039(4) .9038(3) .6739(4) 2.4(4)
C(2C) .6934(4) .8212(3) .7080(4) 2.6(4)
C(3C) .8026(5) .7496(3) .6889(4) 2.9(4)
C(4C) .9191(5) .7611(3) .6418(5) 3.0(4)
C(5C) .9311(5) .8435(3) .6111(5) 3.1(4)
C(6C) .8248(5) .9146(3) .6265(4) 2.8(4)
C(7C) .5896(4) .9774(3) .6861(4) 2.5(3)
C(8C) .3657(4) 1.0410(3) .7449(5) 2.6(3)
C(9C) .2183(4) 1.0185(3) .7273(5) 3.1(4)
C(10C) .3037(5) 1.0460(3) .8791(5) 3.3(4)
N(C) .4813(3) .9687(2) .7342(4) 2.4(3)
O(2C) .5828(3) .8084(2) .7561(3) 1.8(2)
O(3C) .7936(3) .6684(2) .7180(3) 3.5(3)
H(2A) .4402 .2445 .6729 ?
H(3A) .7341 .1887 .5316 ?
H(4A) .9883 .0967 .8383 ?
H(5A) .9614 .1097 1.0841 ?
H(6A) .7181 .1779 1.1326 ?
H(7A) .4698 .2451 1.0374 ?
H(8A) .2386 .3235 .9754 ?
H(91A) .1575 .3678 .6521 ?
H(92A) .0520 .4139 .7877 ?
H(101A) .0175 .2578 .8181 ?
H(102A) .1100 .2190 .6780 ?
H(2B) .6391 .5637 .8510 ?
H(3B) .4531 .7460 .6745 ?
H(4B) .1616 .6668 .4207 ?
H(5B) .1437 .5063 .3910 ?
H(6B) .3336 .4015 .5477 ?
H(7B) .5662 .3690 .7338 ?
H(8B) .7724 .3277 .9197 ?
H(91B) 1.0089 .3732 1.0428 ?
H(92B) .9327 .4831 1.0097 ?
H(101B) .8365 .3748 1.2038 ?
H(102B) .7567 .4852 1.1693 ?
H(2C) .5170 .8685 .7638 ?
H(3C) .7013 .6623 .7415 ?
H(4C) 1.0033 .7070 .6312 ?
H(5C) 1.0218 .8519 .5712 ?
H(6C) .8346 .9788 .6001 ?
H(7C) .6012 1.0430 .6508 ?
H(8C) .3728 1.1040 .6990 ?
H(91C) .2139 .9476 .6941 ?
H(92C) .1353 1.0612 .6716 ?
H(101C) .3541 .9934 .9654 ?
H(102C) .2760 1.1131 .9254 ?

loop_
_geom_angle_atom_site_label_1
_geom_angle_atom_site_label_2
_geom_angle_atom_site_label_3
_geom_angle
_geom_angle_publ_flag
C(6A) C(1A) C(2A) 119.0(4) no
C(7A) C(1A) C(2A) 120.9(4) no
C(7A) C(1A) C(6A) 120.1(4) no
C(3A) C(2A) C(1A) 120.2(3) no
O(2A) C(2A) C(1A) 122.1(3) no
O(2A) C(2A) C(3A) 117.7(3) no
C(4A) C(3A) C(2A) 119.4(3) no
O(3A) C(3A) C(2A) 121.1(3) no
O(3A) C(3A) C(4A) 119.4(3) no
C(5A) C(4A) C(3A) 120.7(4) no
C(6A) C(5A) C(4A) 120.0(4) no
C(5A) C(6A) C(1A) 120.5(4) no
N(A) C(7A) C(1A) 121.6(4) no
C(8A) N(A) C(7A) 117.1(4) no
C(9A) C(8A) C(10A) 59.6(3) no
C(9A) C(8A) N(A) 117.2(4) no
C(10A) C(8A) N(A) 116.3(4) no
C(8A) C(9A) C(10A) 60.9(8) no
C(8A) C(10A) C(9A) 59.5(3) no
C(6B) C(1B) C(2B) 120.1(4) no
C(7B) C(1B) C(2B) 119.5(5) no
C(7B) C(1B) C(6B) 120.4(4) no
C(3B) C(2B) C(1B) 118.2(4) no
O(2B) C(2B) C(1B) 122.7(4) no
O(2B) C(2B) C(3B) 119.0(4) no
C(4B) C(3B) C(2B) 120.5(4) no
O(3B) C(3B) C(2B) 119.1(4) no
O(3B) C(3B) C(4B) 120.4(4) no
C(5B) C(4B) C(3B) 121.2(4) no
C(6B) C(5B) C(4B) 118.9(4) no
C(5B) C(6B) C(1B) 120.9(4) no
N(B) C(7B) C(1B) 121.2(5) no
C(8B) N(B) C(7B) 119.5(5) no
C(9B) C(8B) C(10B) 60.2(5) no
C(9B) C(8B) N(B) 119.4(6) no
C(10B) C(8B) N(B) 117.5(4) no
C(8B) C(9B) C(10B) 64.4(6) no
C(8B) C(10B) C(9B) 55.5(4) no
C(6C) C(1C) C(2C) 120.4(4) no
C(7C) C(1C) C(2C) 119.5(4) no
C(7C) C(1C) C(6C) 120.1(4) no
C(3C) C(2C) C(1C) 118.6(4) no
O(2C) C(2C) C(1C) 122.3(4) no
O(2C) C(2C) C(3C) 119.1(4) no
C(4C) C(3C) C(2C) 120.2(5) no
O(3C) C(3C) C(2C) 119.9(4) no
O(3C) C(3C) C(4C) 119.9(4) no
C(5C) C(4C) C(3C) 121.1(4) no
C(6C) C(5C) C(4C) 120.0(4) no
C(5C) C(6C) C(1C) 119.5(4) no
N(C) C(7C) C(1C) 120.5(4) no
C(8C) N(C) C(7C) 121.2(4) no
C(9C) C(8C) C(10C) 59.6(3) no
C(9C) C(8C) N(C) 115.6(4) no
C(10C) C(8C) N(C) 116.5(4) no
C(8C) C(9C) C(10C) 60.3(3) no
C(8C) C(10C) C(9C) 60.1(3) no

loop_
_geom_bond_atom_site_label_1
_geom_bond_atom_site_label_2
_geom_bond_distance
_geom_bond_publ_flag
C(1A) C(2A) 1.408(5) no
C(2A) C(3A) 1.400(5) no
C(3A) C(4A) 1.379(6) no
C(4A) C(5A) 1.398(6) no
C(5A) C(6A) 1.378(6) no
C(6A) C(1A) 1.400(6) no
C(1A) C(7A) 1.470(6) no
C(7A) N(A) 1.279(5) no
N(A) C(8A) 1.440(5) no
C(8A) C(9A) 1.500(6) no
C(8A) C(10A) 1.523(6) no
C(9A) C(10A) 1.503(7) no
C(2A) O(2A) 1.365(4) no
O(2A) H(2A) 1.014(3) no
C(3A) O(3A) 1.372(4) no
O(3A) H(3A) 0.967(3) no
C(1B) C(2B) 1.411(6) no
C(2B) C(3B) 1.419(6) no
C(3B) C(4B) 1.380(6) no
C(4B) C(5B) 1.401(6) no
C(5B) C(6B) 1.388(6) no
C(6B) C(1B) 1.406(7) no
C(1B) C(7B) 1.454(6) no
C(7B) N(B) 1.297(7) no
N(B) C(8B) 1.432(6) no
C(8B) C(9B) 1.353(10) no
C(8B) C(10B) 1.481(8) no
C(9B) C(10B) 1.425(9) no
C(2B) O(2B) 1.342(5) no
O(2B) H(2B) 1.112(3) no
C(3B) O(3B) 1.379(5) no
O(3B) H(3B) 1.023(3) no
C(1C) C(2C) 1.414(6) no
C(2C) C(3C) 1.413(6) no
C(3C) C(4C) 1.384(6) no
C(4C) C(5C) 1.405(7) no
C(5C) C(6C) 1.383(6) no
C(6C) C(1C) 1.423(6) no
C(1C) C(7C) 1.449(6) no
C(7C) N(C) 1.299(5) no
N(C) C(8C) 1.441(5) no
C(8C) C(9C) 1.525(6) no
C(8C) C(10C) 1.528(6) no
C(9C) C(10C) 1.516(6) no
C(2C) O(2C) 1.343(5) no
O(2C) H(2C) 1.297(3) no
C(3C) O(3C) 1.371(6) no
O(3C) H(3C) 1.014(3) no

loop_
_geom_torsion_atom_site_label_1
_geom_torsion_atom_site_label_2
_geom_torsion_atom_site_label_3
_geom_torsion_atom_site_label_4
_geom_torsion
_geom_torsion_publ_flag
C(1A) C(2A) O(2A) H(2A) -1.6 no
C(2A) C(1A) C(7A) N(A) 4 no
C(1A) C(7A) N(A) C(8A) 179 no
C(7A) N(A) C(8A) C(9A) 158 no
C(7A) N(A) C(8A) C(10A) -134 no
C(1B) C(2B) O(2B) H(2B) -5 no
C(2B) C(1B) C(7B) N(B) 2 no
C(1B) C(7B) N(B) C(8B) 179 no
C(7B) N(B) C(8B) C(9B) 157 no
C(7B) N(B) C(8B) C(10B) -132 no
C(1C) C(2C) O(2C) H(2C) -1 no
C(2C) C(1C) C(7C) N(C) 3 no
C(1C) C(7C) N(C) C(8C) -179 no
C(7C) N(C) C(8C) C(9C) 151 no
C(7C) N(C) C(8C) C(10C) -142 no
